data_1559165
loop_
_publ_author_name
'Turo-Cort\'es, Rub\'en'
'Bartual-Murgui, Carlos'
'Castells-Gil, Javier'
'Mu\~noz, Carmen'
'Mart\'i-Gastaldo, Carlos'
'Real Cabezos, Jos\'e Antonio A'

_publ_section_title
;
 Reversible guest-induced gate-opening with multiplex spin crossover
 responses in two-dimensional Hofmann Clathrates
;
_journal_name_full 'Chemical Science'
_journal_paper_doi 10.1039/D0SC04246C
_journal_year 2020
_chemical_formula_moiety 'C12 H10 Fe N10 Pd, 0.5(C H4 O)'
_chemical_formula_sum 'C12.5 H12 Fe N10 O0.5 Pd'
_chemical_formula_weight 472.57
_space_group_crystal_system orthorhombic
_space_group_IT_number 57
_space_group_name_Hall '-P 2c 2b'
_space_group_name_H-M_alt 'P b c m'
_atom_sites_solution_hydrogens mixed
_atom_sites_solution_primary dual
_audit_creation_date 2020-09-09
_audit_creation_method
;
Olex2 1.3
(compiled 2020.07.31 svn.rc2a77460 for OlexSys, GUI svn.r6145)
;
_audit_update_record
;
2020-09-17 deposited with the CCDC.	2020-09-22 downloaded from the CCDC.
;
_cell_angle_alpha 90
_cell_angle_beta 90
_cell_angle_gamma 90
_cell_formula_units_Z 8
_cell_length_a 15.0184(12)
_cell_length_b 32.5156(18)
_cell_length_c 7.3514(4)
_cell_measurement_reflns_used 911
_cell_measurement_temperature 260.0(2)
_cell_measurement_theta_max 26.7370
_cell_measurement_theta_min 3.9600
_cell_volume 3589.9(4)
_computing_cell_refinement 'CrysAlisPro 1.171.40.53 (Rigaku OD, 2019)'
_computing_data_collection 'CrysAlisPro 1.171.40.53 (Rigaku OD, 2019)'
_computing_data_reduction 'CrysAlisPro 1.171.40.53 (Rigaku OD, 2019)'
_computing_molecular_graphics 'Olex2 1.3 (Dolomanov et al., 2009)'
_computing_publication_material 'Olex2 1.3 (Dolomanov et al., 2009)'
_computing_structure_refinement 'SHELXL 2018/3 (Sheldrick, 2015)'
_computing_structure_solution 'SHELXT 2018/2 (Sheldrick, 2018)'
_diffrn_ambient_environment N~2~
_diffrn_ambient_temperature 260.0(2)
_diffrn_detector 'CCD plate'
_diffrn_detector_area_resol_mean 16.0267
_diffrn_detector_type Sapphire3
_diffrn_measured_fraction_theta_full 0.993
_diffrn_measured_fraction_theta_max 0.835
_diffrn_measurement_details
;
List of Runs (angles in degrees, time in seconds):

  # Type    Start    End  Width  t~exp~   \w     \q     \k     \f   Frames
#--------------------------------------------------------------------------
  1  \w    -88.00 -62.00   1.00   30.00    --  -14.81-178.00  60.00   26
  2  \w    -57.00  57.00   1.00   30.00    --  -14.81  19.00-180.00  114
;
_diffrn_measurement_device 'four-circle diffractometer'
_diffrn_measurement_device_type 'SuperNova, Single source at offset/far, Sapphire3'
_diffrn_measurement_method '\w scans'
_diffrn_orient_matrix_type 'CrysAlisPro convention (1999,Acta A55,543-557)'
_diffrn_orient_matrix_UB_11 -0.0162461000
_diffrn_orient_matrix_UB_12 0.0133803000
_diffrn_orient_matrix_UB_13 0.0685554000
_diffrn_orient_matrix_UB_21 -0.0422743000
_diffrn_orient_matrix_UB_22 0.0003913000
_diffrn_orient_matrix_UB_23 -0.0430863000
_diffrn_orient_matrix_UB_31 -0.0135657000
_diffrn_orient_matrix_UB_32 -0.0172113000
_diffrn_orient_matrix_UB_33 0.0523726000
_diffrn_radiation_monochromator mirror
_diffrn_radiation_probe x-ray
_diffrn_radiation_type 'Mo K\a'
_diffrn_radiation_wavelength 0.71073
_diffrn_reflns_av_R_equivalents 0.0509
_diffrn_reflns_av_unetI/netI 0.0845
_diffrn_reflns_Laue_measured_fraction_full 0.993
_diffrn_reflns_Laue_measured_fraction_max 0.835
_diffrn_reflns_limit_h_max 11
_diffrn_reflns_limit_h_min -17
_diffrn_reflns_limit_k_max 24
_diffrn_reflns_limit_k_min -40
_diffrn_reflns_limit_l_max 5
_diffrn_reflns_limit_l_min -9
_diffrn_reflns_number 9664
_diffrn_reflns_point_group_measured_fraction_full 0.993
_diffrn_reflns_point_group_measured_fraction_max 0.835
_diffrn_reflns_theta_full 25.242
_diffrn_reflns_theta_max 27.982
_diffrn_reflns_theta_min 3.300
_diffrn_source 'micro-focus sealed X-ray tube'
_diffrn_source_type 'SuperNova (Mo) X-ray Source'
_exptl_absorpt_coefficient_mu 1.830
_exptl_absorpt_correction_T_max 1.00000
_exptl_absorpt_correction_T_min 0.93558
_exptl_absorpt_correction_type multi-scan
_exptl_absorpt_process_details
;
CrysAlisPro 1.171.40.53 (Rigaku Oxford Diffraction, 2019)
Empirical absorption correction using spherical harmonics,
 implemented in SCALE3 ABSPACK scaling algorithm.
;
_exptl_crystal_colour yellow
_exptl_crystal_colour_primary yellow
_exptl_crystal_density_diffrn 1.749
_exptl_crystal_description plate
_exptl_crystal_F_000 1864
_exptl_crystal_size_max 0.12
_exptl_crystal_size_mid 0.12
_exptl_crystal_size_min 0.03
_refine_diff_density_max 2.012
_refine_diff_density_min -1.507
_refine_diff_density_rms 0.187
_refine_ls_extinction_method none
_refine_ls_goodness_of_fit_ref 1.051
_refine_ls_hydrogen_treatment mixed
_refine_ls_matrix_type full
_refine_ls_number_parameters 195
_refine_ls_number_reflns 3897
_refine_ls_number_restraints 11
_refine_ls_restrained_S_all 1.050
_refine_ls_R_factor_all 0.1491
_refine_ls_R_factor_gt 0.0816
_refine_ls_shift/su_max 0.009
_refine_ls_shift/su_mean 0.000
_refine_ls_structure_factor_coef Fsqd
_refine_ls_weighting_details 'w=1/[\s^2^(Fo^2^)+(0.0848P)^2^+25.2612P] where P=(Fo^2^+2Fc^2^)/3'
_refine_ls_weighting_scheme calc
_refine_ls_wR_factor_gt 0.2037
_refine_ls_wR_factor_ref 0.2498
_reflns_Friedel_coverage 0.000
_reflns_number_gt 1884
_reflns_number_total 3897
_reflns_threshold_expression 'I > 2\s(I)'
_cod_data_source_file d0sc04246c2.cif
_cod_data_source_block rt312_nh2pympdmeoh_260k
_cod_original_formula_sum 'C12.50 H12 Fe N10 O0.50 Pd'
_cod_database_code 1559165
_shelx_shelxl_version_number 2018/3
_chemical_oxdiff_formula 'C11 H10 N O'
_shelx_space_group_comment
;
The symmetry employed for this shelxl refinement is uniquely defined
by the following loop, which should always be used as a source of
symmetry information in preference to the above space-group names.
They are only intended as comments.
;
_shelx_estimated_absorpt_t_max 0.947
_shelx_estimated_absorpt_t_min 0.810
_reflns_odcompleteness_completeness 99.48
_reflns_odcompleteness_iscentric 1
_reflns_odcompleteness_theta 24.97
_olex2_refinement_description
;
1. Fixed Uiso
 At 1.2 times of:
  All C(H) groups, {H3A,H3B} of N3
 At 1.5 times of:
  All C(H,H,H) groups, {H11A,H11B} of N11, {H14A,H14B} of N14, {H8A,H8B} of
  N8, All O(H) groups
2. Restrained distances
 O1-C21
 1.4 with sigma of 0.02
 N14-H14A_$1
 0.9 with sigma of 0.0001
 H14B_$1-N14
 0.9 with sigma of 0.0001
 N8-H8B
 0.9 with sigma of 0.0001
 N8-H8A
 0.9 with sigma of 0.0001
 H14B_$1-H14A_$1
 1.5 with sigma of 0.0001
 H14A-O2_$2
 2.2 with sigma of 0.0001
 N11_$1-H11A_$1
 0.9 with sigma of 0.0001
 H11A_$1-H11B_$1
 1.5 with sigma of 0.0001
 N11_$1-H11B_$1
 0.9 with sigma of 0.0001
 H8A-H8B
 1.5 with sigma of 0.0001
3. Uiso/Uaniso restraints and constraints
Uanis(N11) = Uanis(C12) = Uanis(C13) = Uanis(N10) = Uanis(C14) = Uanis(N9) =
Uanis(C11)
Uanis(N8) = Uanis(C8) = Uanis(C9) = Uanis(N7) = Uanis(C10) = Uanis(N6) =
Uanis(C7)
Uanis(N14) = Uanis(C16) = Uanis(C15) = Uanis(N12) = Uanis(C18) = Uanis(N13) =
Uanis(C17)
Uanis(N1) = Uanis(C4) = Uanis(N2) = Uanis(C3) = Uanis(C2) = Uanis(C1) =
Uanis(N3)
4. Others
 Fixed Sof: H8B(0.5) H11B(0.5) H14A(0.5) O2(0.25) H2(0.25) C22(0.25)
 H22A(0.25) H22B(0.25) H22C(0.25) O1(0.25) H1A(0.25) C21(0.25) H21A(0.25)
 H21B(0.25) H21C(0.25)
 Fixed X: O2(0.496119) C22(0.484519) O1(1.01363)
 Fixed Y: O2(0.7643) C22(0.762381) O1(0.484839)
 Fixed Z: O2(1.25) C22(1.05867) O1(1.25)
5.a Aromatic/amide H refined with riding coordinates:
 C1(H1), C3(H3), C4(H4), C7(H7), C9(H9), C10(H10), C11(H11), C13(H13),
 C14(H14), C15(H15), C17(H17), C18(H18)
5.b X=CH2 refined with riding coordinates:
 N3(H3A,H3B)
5.c Idealised Me refined as rotating group:
 C22(H22A,H22B,H22C), C21(H21A,H21B,H21C)
5.d Idealised tetrahedral OH refined as rotating group:
 O2(H2), O1(H1A)
;
_olex2_submission_special_instructions 'No special instructions were received'
_oxdiff_exptl_absorpt_empirical_details
;
Empirical correction (ABSPACK) includes:
- Absorption correction using spherical harmonics
- Frame scaling
;
_oxdiff_exptl_absorpt_empirical_full_max 1.212
_oxdiff_exptl_absorpt_empirical_full_min 0.853

loop_
_space_group_symop_operation_xyz
'x, y, z'
'-x, -y, z+1/2'
'-x, y+1/2, -z+1/2'
'x, -y+1/2, -z'
'-x, -y, -z'
'x, y, -z-1/2'
'x, -y-1/2, z-1/2'
'-x, y-1/2, z'

loop_
_atom_site_label
_atom_site_type_symbol
_atom_site_fract_x
_atom_site_fract_y
_atom_site_fract_z
_atom_site_U_iso_or_equiv
_atom_site_adp_type
_atom_site_occupancy
_atom_site_site_symmetry_order
_atom_site_calc_flag
_atom_site_refinement_flags_posn
_atom_site_refinement_flags_adp
_atom_site_refinement_flags_occupancy
_atom_site_disorder_assembly
_atom_site_disorder_group
Pd1 Pd 0.50601(7) 0.63272(3) 0.750000 0.0156(4) Uani 1 2 d S T P . .
Pd2 Pd 0.00788(6) 0.61627(3) -0.250000 0.0146(4) Uani 1 2 d S T P . .
Fe1 Fe 0.75721(13) 0.62579(6) 1.250000 0.0146(5) Uani 1 2 d S T P . .
Fe2 Fe 0.25661(13) 0.62264(6) 0.250000 0.0157(5) Uani 1 2 d S T P . .
N1 N 0.7478(9) 0.5579(4) 1.250000 0.0495(19) Uani 1 2 d S T P . .
N2 N 0.8303(9) 0.4944(4) 1.250000 0.0495(19) Uani 1 2 d S T P . .
N3 N 0.5980(9) 0.4736(4) 1.250000 0.0495(19) Uani 1 2 d S T P . .
H3A H 0.598126 0.447136 1.250000 0.059 Uiso 1 2 calc R U P . .
H3B H 0.548296 0.486746 1.250000 0.059 Uiso 1 2 calc R U P . .
N4 N 0.6556(6) 0.6278(3) 1.0447(14) 0.029(2) Uani 1 1 d . . . . .
N5 N 0.3572(6) 0.6318(3) 0.4543(14) 0.026(2) Uani 1 1 d . . . . .
N6 N 0.2947(10) 0.5567(4) 0.250000 0.0455(17) Uani 1 2 d S T P . .
N7 N 0.4086(10) 0.5065(4) 0.250000 0.0455(17) Uani 1 2 d S T P . .
N8 N 0.1979(2) 0.45679(7) 0.250000 0.0455(17) Uani 1 2 d DS T P . .
H8A H 0.2065(3) 0.42940(7) 0.250000 0.068 Uiso 1 2 d DS U P . .
H8B H 0.1529(2) 0.46465(11) 0.3228(6) 0.068 Uiso 0.5 1 d D U P . .
N9 N 0.7630(10) 0.6941(4) 1.250000 0.052(2) Uani 1 2 d S T P . .
N10 N 0.6805(10) 0.7565(4) 1.250000 0.052(2) Uani 1 2 d S T P . .
N11 N 0.9138(5) 0.77719(6) 1.250000 0.052(2) Uani 1 2 d S T P . .
H11A H 0.9097(7) 0.80480(7) 1.250000 0.078 Uiso 1 2 d S U P . .
H11B H 0.9342(5) 0.76704(11) 1.1440(4) 0.078 Uiso 0.5 1 d . U P . .
N12 N 0.2135(11) 0.6883(4) 0.250000 0.054(2) Uani 1 2 d S T P . .
N13 N 0.0965(10) 0.7368(4) 0.250000 0.054(2) Uani 1 2 d S T P . .
N14 N 0.30975(18) 0.78857(7) 0.250000 0.054(2) Uani 1 2 d DS T P . .
H14A H 0.36212(10) 0.78809(12) 0.3095(5) 0.081 Uiso 0.5 1 d D U P . .
H14B H 0.2841(2) 0.81359(9) 0.250000 0.081 Uiso 1 2 d S U P . .
N15 N 0.1583(6) 0.6113(3) 0.0444(14) 0.030(2) Uani 1 1 d . . . . .
N16 N -0.1399(6) 0.6231(3) -0.5452(13) 0.027(2) Uani 1 1 d . . . . .
C1 C 0.6730(12) 0.5368(5) 1.250000 0.0495(19) Uani 1 2 d S T P . .
H1 H 0.619017 0.550816 1.250000 0.059 Uiso 1 2 calc R U P . .
C2 C 0.6726(12) 0.4936(5) 1.250000 0.0495(19) Uani 1 2 d S T P . .
C3 C 0.7553(11) 0.4745(5) 1.250000 0.0495(19) Uani 1 2 d S T P . .
H3 H 0.757045 0.445954 1.250000 0.059 Uiso 1 2 calc R U P . .
C4 C 0.8240(12) 0.5350(5) 1.250000 0.0495(19) Uani 1 2 d S T P . .
H4 H 0.877308 0.549583 1.250000 0.059 Uiso 1 2 calc R U P . .
C5 C 0.6018(7) 0.6305(3) 0.9400(16) 0.020(3) Uani 1 1 d . . . . .
C6 C 0.4123(7) 0.6327(3) 0.5590(17) 0.023(3) Uani 1 1 d . . . . .
C7 C 0.2324(12) 0.5274(5) 0.250000 0.0455(17) Uani 1 2 d S T P . .
H7 H 0.172389 0.534332 0.250000 0.055 Uiso 1 2 calc R U P . .
C8 C 0.2584(12) 0.4862(5) 0.250000 0.0455(17) Uani 1 2 d S T P . .
C9 C 0.3514(12) 0.4785(5) 0.250000 0.0455(17) Uani 1 2 d S T P . .
H9 H 0.370859 0.451376 0.250000 0.055 Uiso 1 2 calc R U P . .
C10 C 0.3794(12) 0.5455(5) 0.250000 0.0455(17) Uani 1 2 d S T P . .
H10 H 0.422042 0.566252 0.250000 0.055 Uiso 1 2 calc R U P . .
C11 C 0.8373(13) 0.7142(5) 1.250000 0.052(2) Uani 1 2 d S T P . .
H11 H 0.891179 0.700078 1.250000 0.063 Uiso 1 2 calc R U P . .
C12 C 0.8364(13) 0.7581(5) 1.250000 0.052(2) Uani 1 2 d S T P . .
C13 C 0.7564(12) 0.7761(5) 1.250000 0.052(2) Uani 1 2 d S T P . .
H13 H 0.754601 0.804653 1.250000 0.063 Uiso 1 2 calc R U P . .
C14 C 0.6863(13) 0.7149(5) 1.250000 0.052(2) Uani 1 2 d S T P . .
H14 H 0.633603 0.699885 1.250000 0.063 Uiso 1 2 calc R U P . .
C15 C 0.2744(13) 0.7184(5) 0.250000 0.054(2) Uani 1 2 d S T P . .
H15 H 0.334773 0.711964 0.250000 0.065 Uiso 1 2 calc R U P . .
C16 C 0.2476(12) 0.7590(5) 0.250000 0.054(2) Uani 1 2 d S T P . .
C17 C 0.1577(13) 0.7658(5) 0.250000 0.054(2) Uani 1 2 d S T P . .
H17 H 0.138343 0.792961 0.250000 0.065 Uiso 1 2 calc R U P . .
C18 C 0.1291(13) 0.6988(5) 0.250000 0.054(2) Uani 1 2 d S T P . .
H18 H 0.087881 0.677500 0.250000 0.065 Uiso 1 2 calc R U P . .
C19 C 0.1020(7) 0.6135(3) -0.0596(16) 0.023(3) Uani 1 1 d . . . . .
C20 C -0.0841(7) 0.6209(3) -0.4378(15) 0.019(2) Uani 1 1 d . . . . .
O2 O 0.496119 0.764300 1.250000 0.082(11) Uiso 0.25 1 d S . P A -1
H2 H 0.492002 0.788255 1.283841 0.123 Uiso 0.25 1 calc R U P A -1
C22 C 0.484519 0.762381 1.058670 0.048(15) Uiso 0.25 1 d . . P A -1
H22A H 0.529569 0.778624 1.000178 0.071 Uiso 0.25 1 calc R U P A -1
H22B H 0.426783 0.772882 1.027314 0.071 Uiso 0.25 1 calc R U P A -1
H22C H 0.489356 0.734337 1.019047 0.071 Uiso 0.25 1 calc R U P A -1
O1 O 1.013630 0.484839 1.250000 0.090(11) Uiso 0.25 1 d DS . P B -1
H1A H 0.997818 0.461913 1.283404 0.135 Uiso 0.25 1 calc R U P B -1
C21 C 1.011(4) 0.4868(14) 1.063(3) 0.040(13) Uiso 0.25 1 d D . P B -1
H21A H 1.066170 0.476834 1.014465 0.060 Uiso 0.25 1 calc R U P B -1
H21B H 1.002155 0.514824 1.026140 0.060 Uiso 0.25 1 calc R U P B -1
H21C H 0.962807 0.470195 1.019183 0.060 Uiso 0.25 1 calc R U P B -1

loop_
_atom_site_aniso_label
_atom_site_aniso_U_11
_atom_site_aniso_U_22
_atom_site_aniso_U_33
_atom_site_aniso_U_23
_atom_site_aniso_U_13
_atom_site_aniso_U_12
Pd1 0.0116(7) 0.0257(6) 0.0094(9) 0.000 0.000 0.0025(4)
Pd2 0.0082(6) 0.0263(6) 0.0093(9) 0.000 0.000 0.0030(4)
Fe1 0.0088(10) 0.0262(10) 0.0089(10) 0.000 0.000 0.0038(8)
Fe2 0.0081(10) 0.0313(11) 0.0077(10) 0.000 0.000 0.0040(8)
N1 0.034(4) 0.038(3) 0.076(5) 0.000 0.000 0.003(3)
N2 0.034(4) 0.038(3) 0.076(5) 0.000 0.000 0.003(3)
N3 0.034(4) 0.038(3) 0.076(5) 0.000 0.000 0.003(3)
N4 0.018(5) 0.048(6) 0.020(6) -0.009(5) -0.001(5) 0.014(4)
N5 0.011(5) 0.055(6) 0.013(6) 0.000(5) -0.007(4) 0.004(4)
N6 0.047(4) 0.039(4) 0.050(4) 0.000 0.000 0.000(3)
N7 0.047(4) 0.039(4) 0.050(4) 0.000 0.000 0.000(3)
N8 0.047(4) 0.039(4) 0.050(4) 0.000 0.000 0.000(3)
N9 0.045(4) 0.042(4) 0.070(6) 0.000 0.000 0.001(3)
N10 0.045(4) 0.042(4) 0.070(6) 0.000 0.000 0.001(3)
N11 0.045(4) 0.042(4) 0.070(6) 0.000 0.000 0.001(3)
N12 0.045(4) 0.042(4) 0.075(6) 0.000 0.000 0.001(3)
N13 0.045(4) 0.042(4) 0.075(6) 0.000 0.000 0.001(3)
N14 0.045(4) 0.042(4) 0.075(6) 0.000 0.000 0.001(3)
N15 0.014(5) 0.052(6) 0.025(7) -0.005(5) -0.002(5) 0.008(4)
N16 0.029(6) 0.044(5) 0.007(6) 0.006(4) 0.000(5) -0.001(4)
C1 0.034(4) 0.038(3) 0.076(5) 0.000 0.000 0.003(3)
C2 0.034(4) 0.038(3) 0.076(5) 0.000 0.000 0.003(3)
C3 0.034(4) 0.038(3) 0.076(5) 0.000 0.000 0.003(3)
C4 0.034(4) 0.038(3) 0.076(5) 0.000 0.000 0.003(3)
C5 0.014(6) 0.040(6) 0.007(6) 0.001(5) -0.003(5) 0.005(4)
C6 0.013(6) 0.034(6) 0.022(8) 0.004(5) 0.005(5) 0.000(4)
C7 0.047(4) 0.039(4) 0.050(4) 0.000 0.000 0.000(3)
C8 0.047(4) 0.039(4) 0.050(4) 0.000 0.000 0.000(3)
C9 0.047(4) 0.039(4) 0.050(4) 0.000 0.000 0.000(3)
C10 0.047(4) 0.039(4) 0.050(4) 0.000 0.000 0.000(3)
C11 0.045(4) 0.042(4) 0.070(6) 0.000 0.000 0.001(3)
C12 0.045(4) 0.042(4) 0.070(6) 0.000 0.000 0.001(3)
C13 0.045(4) 0.042(4) 0.070(6) 0.000 0.000 0.001(3)
C14 0.045(4) 0.042(4) 0.070(6) 0.000 0.000 0.001(3)
C15 0.045(4) 0.042(4) 0.075(6) 0.000 0.000 0.001(3)
C16 0.045(4) 0.042(4) 0.075(6) 0.000 0.000 0.001(3)
C17 0.045(4) 0.042(4) 0.075(6) 0.000 0.000 0.001(3)
C18 0.045(4) 0.042(4) 0.075(6) 0.000 0.000 0.001(3)
C19 0.015(6) 0.046(7) 0.009(7) 0.005(5) 0.008(5) 0.008(5)
C20 0.014(5) 0.030(5) 0.012(6) 0.006(5) 0.001(5) -0.003(4)

loop_
_atom_type_symbol
_atom_type_description
_atom_type_scat_dispersion_real
_atom_type_scat_dispersion_imag
_atom_type_scat_source
C C 0.0033 0.0016 'International Tables Vol C Tables 4.2.6.8 and 6.1.1.4'
H H 0.0000 0.0000 'International Tables Vol C Tables 4.2.6.8 and 6.1.1.4'
Fe Fe 0.3463 0.8444 'International Tables Vol C Tables 4.2.6.8 and 6.1.1.4'
N N 0.0061 0.0033 'International Tables Vol C Tables 4.2.6.8 and 6.1.1.4'
O O 0.0106 0.0060 'International Tables Vol C Tables 4.2.6.8 and 6.1.1.4'
Pd Pd -0.9988 1.0072 'International Tables Vol C Tables 4.2.6.8 and 6.1.1.4'

loop_
_geom_angle_atom_site_label_1
_geom_angle_atom_site_label_2
_geom_angle_atom_site_label_3
_geom_angle
_geom_angle_site_symmetry_1
_geom_angle_site_symmetry_3
_geom_angle_publ_flag
C5 Pd1 C5 88.2(6) 6_557 . ?
C6 Pd1 C5 177.8(4) 6_557 6_557 ?
C6 Pd1 C5 90.9(5) . 6_557 ?
C6 Pd1 C5 90.9(5) 6_557 . ?
C6 Pd1 C5 177.8(4) . . ?
C6 Pd1 C6 89.9(6) 6_557 . ?
C19 Pd2 C19 89.4(6) 6 . ?
C20 Pd2 C19 178.1(4) . . ?
C20 Pd2 C19 90.5(5) . 6 ?
C20 Pd2 C19 90.5(5) 6 . ?
C20 Pd2 C19 178.1(4) 6 6 ?
C20 Pd2 C20 89.6(6) 6 . ?
N1 Fe1 N9 178.6(6) . . ?
N4 Fe1 N1 89.1(4) 6_558 . ?
N4 Fe1 N1 89.1(4) . . ?
N4 Fe1 N4 89.3(5) 6_558 . ?
N4 Fe1 N9 89.9(4) . . ?
N4 Fe1 N9 89.9(4) 6_558 . ?
N4 Fe1 N16 179.3(4) 6_558 6_656 ?
N4 Fe1 N16 91.1(3) . 6_656 ?
N4 Fe1 N16 91.1(3) 6_558 1_657 ?
N4 Fe1 N16 179.3(4) . 1_657 ?
N16 Fe1 N1 90.3(4) 1_657 . ?
N16 Fe1 N1 90.3(4) 6_656 . ?
N16 Fe1 N9 90.7(4) 1_657 . ?
N16 Fe1 N9 90.7(4) 6_656 . ?
N16 Fe1 N16 88.5(5) 1_657 6_656 ?
N5 Fe2 N5 88.6(5) . 6_556 ?
N5 Fe2 N6 87.3(4) 6_556 . ?
N5 Fe2 N6 87.3(4) . . ?
N5 Fe2 N12 94.0(4) 6_556 . ?
N5 Fe2 N12 94.0(4) . . ?
N6 Fe2 N12 178.1(6) . . ?
N15 Fe2 N5 90.9(3) . 6_556 ?
N15 Fe2 N5 177.9(4) 6_556 6_556 ?
N15 Fe2 N5 90.9(3) 6_556 . ?
N15 Fe2 N5 177.9(4) . . ?
N15 Fe2 N6 90.7(4) . . ?
N15 Fe2 N6 90.7(4) 6_556 . ?
N15 Fe2 N12 88.0(4) 6_556 . ?
N15 Fe2 N12 88.0(4) . . ?
N15 Fe2 N15 89.6(5) . 6_556 ?
C1 N1 Fe1 125.0(12) . . ?
C1 N1 C4 115.6(14) . . ?
C4 N1 Fe1 119.3(11) . . ?
C3 N2 C4 115.7(15) . . ?
H3A N3 H3B 120.0 . . ?
C2 N3 H3A 120.0 . . ?
C2 N3 H3B 120.0 . . ?
C5 N4 Fe1 176.9(9) . . ?
C6 N5 Fe2 173.2(9) . . ?
C7 N6 Fe2 120.6(12) . . ?
C10 N6 Fe2 121.0(12) . . ?
C10 N6 C7 118.4(15) . . ?
C9 N7 C10 117.6(17) . . ?
H8A N8 H8B 112.891(18) . 6_556 ?
H8A N8 H8B 112.885(18) . . ?
H8B N8 H8B 73.0(7) . 6_556 ?
C8 N8 H8A 128.2(9) . . ?
C8 N8 H8B 108.2(7) . . ?
C8 N8 H8B 108.2(7) . 6_556 ?
C11 N9 Fe1 122.6(12) . . ?
C11 N9 C14 119.4(15) . . ?
C14 N9 Fe1 118.1(12) . . ?
C13 N10 C14 115.5(16) . . ?
H11A N11 H11B 112.878(19) . 6_558 ?
H11A N11 H11B 112.885(19) . . ?
H11B N11 H11B 120.0(8) . 6_558 ?
C12 N11 H11A 114.1(11) . . ?
C12 N11 H11B 97.3(6) . . ?
C12 N11 H11B 97.3(6) . 6_558 ?
C15 N12 Fe2 120.1(13) . . ?
C18 N12 Fe2 122.0(12) . . ?
C18 N12 C15 117.8(16) . . ?
C17 N13 C18 114.1(17) . . ?
H14A N14 H14A 58.1(5) . 6_556 ?
H14A N14 H14B 112.886(18) . . ?
H14B N14 H14A 112.886(19) . 6_556 ?
C16 N14 H14A 126.6(7) . . ?
C16 N14 H14A 126.6(7) . 6_556 ?
C16 N14 H14B 110.5(8) . . ?
C19 N15 Fe2 166.0(9) . . ?
C20 N16 Fe1 178.4(10) . 1_453 ?
N1 C1 H1 119.2 . . ?
N1 C1 C2 121.6(16) . . ?
C2 C1 H1 119.2 . . ?
N3 C2 C1 120.4(16) . . ?
N3 C2 C3 123.3(16) . . ?
C3 C2 C1 116.3(16) . . ?
N2 C3 C2 123.7(16) . . ?
N2 C3 H3 118.2 . . ?
C2 C3 H3 118.2 . . ?
N1 C4 H4 116.5 . . ?
N2 C4 N1 127.1(16) . . ?
N2 C4 H4 116.5 . . ?
N4 C5 Pd1 177.4(10) . . ?
N5 C6 Pd1 177.5(10) . . ?
N6 C7 H7 120.3 . . ?
N6 C7 C8 119.4(17) . . ?
C8 C7 H7 120.3 . . ?
N8 C8 C7 120.3(16) . . ?
N8 C8 C9 123.4(15) . . ?
C7 C8 C9 116.3(16) . . ?
N7 C9 C8 123.2(17) . . ?
N7 C9 H9 118.4 . . ?
C8 C9 H9 118.4 . . ?
N6 C10 N7 125.1(17) . . ?
N6 C10 H10 117.5 . . ?
N7 C10 H10 117.5 . . ?
N9 C11 H11 120.1 . . ?
N9 C11 C12 119.7(17) . . ?
C12 C11 H11 120.1 . . ?
N11 C12 C11 117.5(16) . . ?
N11 C12 C13 126.0(16) . . ?
C13 C12 C11 116.5(18) . . ?
N10 C13 C12 124.9(18) . . ?
N10 C13 H13 117.6 . . ?
C12 C13 H13 117.6 . . ?
N9 C14 N10 124.0(17) . . ?
N9 C14 H14 118.0 . . ?
N10 C14 H14 118.0 . . ?
N12 C15 H15 120.0 . . ?
N12 C15 C16 120.0(18) . . ?
C16 C15 H15 120.0 . . ?
N14 C16 C15 118.8(16) . . ?
N14 C16 C17 124.8(15) . . ?
C17 C16 C15 116.3(17) . . ?
N13 C17 C16 124.9(18) . . ?
N13 C17 H17 117.5 . . ?
C16 C17 H17 117.5 . . ?
N12 C18 N13 126.8(18) . . ?
N12 C18 H18 116.6 . . ?
N13 C18 H18 116.6 . . ?
N15 C19 Pd2 177.2(10) . . ?
N16 C20 Pd2 178.1(10) . . ?
C22 O2 H2 109.5 . . ?
O2 C22 H22A 109.5 . . ?
O2 C22 H22B 109.5 . . ?
O2 C22 H22C 109.5 . . ?
H22A C22 H22B 109.5 . . ?
H22A C22 H22C 109.5 . . ?
H22B C22 H22C 109.5 . . ?
C21 O1 H1A 109.5 . . ?
O1 C21 H21A 109.5 . . ?
O1 C21 H21B 109.5 . . ?
O1 C21 H21C 109.5 . . ?
H21A C21 H21B 109.5 . . ?
H21A C21 H21C 109.5 . . ?
H21B C21 H21C 109.5 . . ?

loop_
_geom_bond_atom_site_label_1
_geom_bond_atom_site_label_2
_geom_bond_distance
_geom_bond_site_symmetry_2
_geom_bond_publ_flag
Pd1 C5 2.007(11) 6_557 ?
Pd1 C5 2.007(11) . ?
Pd1 C6 1.989(12) . ?
Pd1 C6 1.989(12) 6_557 ?
Pd2 C19 1.991(12) . ?
Pd2 C19 1.991(12) 6 ?
Pd2 C20 1.959(11) . ?
Pd2 C20 1.959(11) 6 ?
Fe1 N1 2.213(13) . ?
Fe1 N4 2.147(10) 6_558 ?
Fe1 N4 2.147(10) . ?
Fe1 N9 2.224(14) . ?
Fe1 N16 2.159(10) 6_656 ?
Fe1 N16 2.159(10) 1_657 ?
Fe2 N5 2.151(10) 6_556 ?
Fe2 N5 2.151(10) . ?
Fe2 N6 2.219(14) . ?
Fe2 N12 2.229(14) . ?
Fe2 N15 2.145(10) 6_556 ?
Fe2 N15 2.145(10) . ?
N1 C1 1.317(19) . ?
N1 C4 1.363(19) . ?
N2 C3 1.30(2) . ?
N2 C4 1.33(2) . ?
N3 H3A 0.8600 . ?
N3 H3B 0.8600 . ?
N3 C2 1.30(2) . ?
N4 C5 1.120(13) . ?
N5 C6 1.130(14) . ?
N6 C7 1.34(2) . ?
N6 C10 1.32(2) . ?
N7 C9 1.25(2) . ?
N7 C10 1.34(2) . ?
N8 H8A 0.90000(11) . ?
N8 H8B 0.90000(11) . ?
N8 H8B 0.89997(11) 6_556 ?
N8 C8 1.318(18) . ?
N9 C11 1.29(2) . ?
N9 C14 1.34(2) . ?
N10 C13 1.31(2) . ?
N10 C14 1.35(2) . ?
N11 H11A 0.90000(12) . ?
N11 H11B 0.89995(11) 6_558 ?
N11 H11B 0.90000(11) . ?
N11 C12 1.318(19) . ?
N12 C15 1.34(2) . ?
N12 C18 1.31(2) . ?
N13 C17 1.32(2) . ?
N13 C18 1.33(2) . ?
N14 H14A 0.90000(13) . ?
N14 H14A 0.90000(13) 6_556 ?
N14 H14B 0.90000(12) . ?
N14 C16 1.341(18) . ?
N15 C19 1.142(13) . ?
N16 C20 1.154(13) . ?
C1 H1 0.9300 . ?
C1 C2 1.40(2) . ?
C2 C3 1.39(2) . ?
C3 H3 0.9300 . ?
C4 H4 0.9300 . ?
C7 H7 0.9300 . ?
C7 C8 1.39(2) . ?
C8 C9 1.42(2) . ?
C9 H9 0.9300 . ?
C10 H10 0.9300 . ?
C11 H11 0.9300 . ?
C11 C12 1.43(2) . ?
C12 C13 1.34(2) . ?
C13 H13 0.9300 . ?
C14 H14 0.9300 . ?
C15 H15 0.9300 . ?
C15 C16 1.38(2) . ?
C16 C17 1.37(2) . ?
C17 H17 0.9300 . ?
C18 H18 0.9300 . ?
O2 H2 0.8200 . ?
O2 C22 1.41867(7) . ?
C22 H22A 0.9600 . ?
C22 H22B 0.9600 . ?
C22 H22C 0.9600 . ?
O1 H1A 0.8200 . ?
O1 C21 1.374(19) . ?
C21 H21A 0.9600 . ?
C21 H21B 0.9600 . ?
C21 H21C 0.9600 . ?

loop_
_geom_torsion_atom_site_label_1
_geom_torsion_atom_site_label_2
_geom_torsion_atom_site_label_3
_geom_torsion_atom_site_label_4
_geom_torsion
_geom_torsion_site_symmetry_1
_geom_torsion_site_symmetry_2
_geom_torsion_site_symmetry_3
_geom_torsion_site_symmetry_4
_geom_torsion_publ_flag
Fe1 N1 C1 C2 180.0 . . . . ?
Fe1 N1 C4 N2 180.0 . . . . ?
Fe1 N9 C11 C12 180.0 . . . . ?
Fe1 N9 C14 N10 180.0 . . . . ?
Fe2 N6 C7 C8 180.0 . . . . ?
Fe2 N6 C10 N7 180.0 . . . . ?
Fe2 N12 C15 C16 180.0 . . . . ?
Fe2 N12 C18 N13 180.0 . . . . ?
N1 C1 C2 N3 180.0 . . . . ?
N1 C1 C2 C3 0.0 . . . . ?
N3 C2 C3 N2 180.0 . . . . ?
N6 C7 C8 N8 180.0 . . . . ?
N6 C7 C8 C9 0.0 . . . . ?
N8 C8 C9 N7 180.0 . . . . ?
N9 C11 C12 N11 180.0 . . . . ?
N9 C11 C12 C13 0.0 . . . . ?
N11 C12 C13 N10 180.0 . . . . ?
N12 C15 C16 N14 180.0 . . . . ?
N12 C15 C16 C17 0.0 . . . . ?
N14 C16 C17 N13 180.0 . . . . ?
C1 N1 C4 N2 0.0 . . . . ?
C1 C2 C3 N2 0.0 . . . . ?
C3 N2 C4 N1 0.0 . . . . ?
C4 N1 C1 C2 0.0 . . . . ?
C4 N2 C3 C2 0.0 . . . . ?
C7 N6 C10 N7 0.0 . . . . ?
C7 C8 C9 N7 0.0 . . . . ?
C9 N7 C10 N6 0.0 . . . . ?
C10 N6 C7 C8 0.0 . . . . ?
C10 N7 C9 C8 0.0 . . . . ?
C11 N9 C14 N10 0.0 . . . . ?
C11 C12 C13 N10 0.0 . . . . ?
C13 N10 C14 N9 0.0 . . . . ?
C14 N9 C11 C12 0.0 . . . . ?
C14 N10 C13 C12 0.0 . . . . ?
C15 N12 C18 N13 0.0 . . . . ?
C15 C16 C17 N13 0.0 . . . . ?
C17 N13 C18 N12 0.0 . . . . ?
C18 N12 C15 C16 0.0 . . . . ?
C18 N13 C17 C16 0.0 . . . . ?
